data_4020623
loop_
_publ_author_name
'Kimiaki Yamamura'
'Shizuka Kawabata'
'Takatomo Kimura'
'Kazuo Eda'
'Masao Hashimoto'

_publ_section_title
;
 Novel Synthesis of Benzalacetone Analogues of
 Naphth[a]azulenes by Intramolecular Tropylium Ion-Mediated
 Furan Ring-Opening Reaction and X-ray Investigation
 of a Naphth[1,2-a]azulene Derivative
;
_journal_name_full 'Journal of Organic Chemistry'
_journal_page_first 8902
_journal_page_last 8906
_journal_paper_doi 10.1021/jo051409f
_journal_volume 70
_journal_year 2005
_chemical_formula_moiety 'C22 H16 O'
_chemical_formula_sum 'C22 H16 O'
_chemical_formula_weight 296.35
_chemical_name_common Naphth[1,2-a]azulene
_space_group_IT_number 15
_symmetry_cell_setting monoclinic
_symmetry_space_group_name_Hall '-C 2yc'
_symmetry_space_group_name_H-M 'C 1 2/c 1'
_cell_angle_alpha 90.00
_cell_angle_beta 111.999(7)
_cell_angle_gamma 90.00
_cell_formula_units_Z 8
_cell_length_a 22.229(9)
_cell_length_b 5.344(2)
_cell_length_c 27.376(11)
_cell_measurement_temperature 297(2)
_cell_volume 3015(2)
_diffrn_ambient_temperature 297(2)
_exptl_crystal_density_diffrn 1.306
_cod_original_sg_symbol_H-M 'C 2/c'
_cod_database_code 4020623

loop_
_symmetry_equiv_pos_as_xyz
'x, y, z'
'-x, y, -z+1/2'
'x+1/2, y+1/2, z'
'-x+1/2, y+1/2, -z+1/2'
'-x, -y, -z'
'x, -y, z-1/2'
'-x+1/2, -y+1/2, -z'
'x+1/2, -y+1/2, z-1/2'

loop_
_atom_site_label
_atom_site_type_symbol
_atom_site_fract_x
_atom_site_fract_y
_atom_site_fract_z
_atom_site_U_iso_or_equiv
_atom_site_adp_type
_atom_site_occupancy
_atom_site_symmetry_multiplicity
_atom_site_calc_flag
_atom_site_refinement_flags
_atom_site_disorder_assembly
_atom_site_disorder_group
C9 C 0.11036(13) 0.0431(5) 0.20278(10) 0.0437(7) Uani 1 1 d . . .
C17 C 0.10417(14) 0.0298(5) 0.11634(10) 0.0445(7) Uani 1 1 d . . .
C10 C 0.06566(14) 0.2335(5) 0.17402(10) 0.0436(7) Uani 1 1 d . . .
C11 C 0.03005(17) 0.3879(7) 0.19182(13) 0.0568(9) Uani 1 1 d . . .
C16 C 0.06431(14) 0.2244(5) 0.11958(10) 0.0432(7) Uani 1 1 d . . .
C15 C 0.02826(16) 0.3843(6) 0.07837(12) 0.0561(9) Uani 1 1 d . . .
C3 C 0.17536(15) -0.2380(6) 0.27281(11) 0.0504(8) Uani 1 1 d . . .
C23 C 0.15317(15) -0.2364(6) 0.00607(12) 0.0532(8) Uani 1 1 d . . .
C22 C 0.14815(17) -0.2149(7) 0.05781(12) 0.0556(9) Uani 1 1 d . . .
C21 C 0.11540(16) -0.0320(6) 0.06884(12) 0.0501(8) Uani 1 1 d . . .
C2 C 0.19205(17) -0.3720(6) 0.23441(12) 0.0552(9) Uani 1 1 d . . .
C14 C -0.01200(18) 0.5770(7) 0.07756(14) 0.0627(10) Uani 1 1 d . . .
C8 C 0.13516(14) -0.0254(5) 0.25771(11) 0.0464(8) Uani 1 1 d . . .
C1 C 0.17262(15) -0.2964(6) 0.18383(12) 0.0500(8) Uani 1 1 d . . .
C13 C -0.03141(17) 0.6672(6) 0.11678(14) 0.0597(9) Uani 1 1 d . . .
C12 C -0.01329(18) 0.5781(7) 0.16733(14) 0.0642(10) Uani 1 1 d . . .
C7 C 0.12410(18) 0.1090(7) 0.29806(12) 0.0610(9) Uani 1 1 d . . .
C5 C 0.1892(2) -0.1791(7) 0.36353(14) 0.0685(11) Uani 1 1 d . . .
C18 C 0.13199(14) -0.0865(5) 0.16723(11) 0.0436(7) Uani 1 1 d . . .
C6 C 0.1510(2) 0.0305(8) 0.34962(13) 0.0680(10) Uani 1 1 d . . .
C4 C 0.20215(18) -0.3129(7) 0.32624(13) 0.0600(9) Uani 1 1 d . . .
O1 O 0.13173(14) -0.0756(5) -0.02737(9) 0.0817(8) Uani 1 1 d . . .
C24 C 0.1859(2) -0.4610(8) -0.00393(16) 0.0691(11) Uani 1 1 d . . .
H24B H 0.232(2) -0.482(8) 0.0213(18) 0.116(16) Uiso 1 1 d . . .
H13 H -0.0643(13) 0.821(5) 0.1035(11) 0.050(8) Uiso 1 1 d . . .
H15 H 0.0349(15) 0.351(5) 0.0455(13) 0.065(10) Uiso 1 1 d . . .
H24A H 0.1657(19) -0.611(7) 0.0010(15) 0.093(14) Uiso 1 1 d . . .
H21 H 0.0925(16) 0.083(6) 0.0417(14) 0.080(11) Uiso 1 1 d . . .
H14 H -0.0264(16) 0.667(6) 0.0465(14) 0.078(11) Uiso 1 1 d . . .
H24C H 0.184(2) -0.455(8) -0.042(2) 0.131(16) Uiso 1 1 d . . .
H1 H 0.1870(13) -0.389(5) 0.1590(11) 0.047(8) Uiso 1 1 d . . .
H5 H 0.2091(18) -0.235(7) 0.3985(16) 0.096(13) Uiso 1 1 d . . .
H22 H 0.1692(16) -0.348(6) 0.0831(14) 0.082(11) Uiso 1 1 d . . .
H4 H 0.2325(15) -0.467(6) 0.3338(12) 0.066(10) Uiso 1 1 d . . .
H6 H 0.1402(15) 0.138(6) 0.3738(14) 0.069(10) Uiso 1 1 d . . .
H7 H 0.0989(13) 0.279(6) 0.2916(11) 0.051(8) Uiso 1 1 d . . .
H12 H -0.0349(17) 0.648(6) 0.1859(15) 0.081(12) Uiso 1 1 d . . .
H2 H 0.2215(13) -0.517(5) 0.2473(11) 0.051(8) Uiso 1 1 d . . .
H11 H 0.0302(14) 0.361(5) 0.2249(13) 0.063(10) Uiso 1 1 d . . .

loop_
_atom_site_aniso_label
_atom_site_aniso_U_11
_atom_site_aniso_U_22
_atom_site_aniso_U_33
_atom_site_aniso_U_23
_atom_site_aniso_U_13
_atom_site_aniso_U_12
C9 0.0483(18) 0.0540(17) 0.0335(16) 0.0022(13) 0.0206(13) -0.0043(14)
C17 0.0540(19) 0.0533(17) 0.0302(15) -0.0015(12) 0.0203(13) -0.0020(15)
C10 0.0469(18) 0.0514(17) 0.0360(16) 0.0010(13) 0.0195(13) -0.0058(14)
C11 0.067(2) 0.074(2) 0.0401(19) 0.0061(16) 0.0321(17) 0.0096(18)
C16 0.0487(17) 0.0550(17) 0.0280(15) 0.0022(12) 0.0167(12) -0.0042(15)
C15 0.067(2) 0.069(2) 0.0357(18) 0.0068(15) 0.0237(16) 0.0083(18)
C3 0.058(2) 0.0542(19) 0.0380(17) 0.0052(13) 0.0164(14) -0.0091(16)
C23 0.068(2) 0.059(2) 0.0393(17) -0.0031(15) 0.0276(15) -0.0049(17)
C22 0.074(2) 0.061(2) 0.0397(18) 0.0013(15) 0.0302(16) 0.0041(18)
C21 0.059(2) 0.062(2) 0.0345(17) -0.0017(15) 0.0228(15) -0.0048(17)
C2 0.062(2) 0.054(2) 0.048(2) 0.0065(15) 0.0199(16) 0.0021(17)
C14 0.072(2) 0.074(2) 0.0420(19) 0.0165(17) 0.0215(17) 0.012(2)
C8 0.056(2) 0.0531(18) 0.0342(16) 0.0002(13) 0.0222(14) -0.0086(15)
C1 0.059(2) 0.0547(18) 0.0420(18) -0.0013(15) 0.0249(15) 0.0038(16)
C13 0.063(2) 0.065(2) 0.055(2) 0.0075(17) 0.0268(17) 0.0056(18)
C12 0.074(3) 0.077(2) 0.054(2) 0.0043(18) 0.0397(19) 0.016(2)
C7 0.083(3) 0.068(2) 0.0402(19) -0.0002(16) 0.0326(17) -0.005(2)
C5 0.090(3) 0.078(3) 0.037(2) 0.0087(18) 0.0228(19) -0.019(2)
C18 0.0499(18) 0.0484(17) 0.0359(16) -0.0026(13) 0.0199(13) -0.0041(14)
C6 0.099(3) 0.076(3) 0.0367(19) -0.0050(18) 0.0343(19) -0.014(2)
C4 0.071(2) 0.066(2) 0.0389(19) 0.0112(16) 0.0164(16) -0.0050(19)
O1 0.134(2) 0.0776(17) 0.0489(14) 0.0093(12) 0.0520(15) 0.0215(15)
C24 0.093(3) 0.072(3) 0.052(2) -0.0049(19) 0.038(2) 0.010(2)

loop_
_geom_bond_atom_site_label_1
_geom_bond_atom_site_label_2
_geom_bond_distance
_geom_bond_site_symmetry_2
_geom_bond_publ_flag
C9 C18 1.417(4) . ?
C9 C10 1.434(4) . ?
C9 C8 1.442(4) . ?
C17 C16 1.391(4) . ?
C17 C18 1.437(4) . ?
C17 C21 1.451(4) . ?
C10 C11 1.354(4) . ?
C10 C16 1.480(4) . ?
C11 C12 1.388(5) . ?
C11 H11 0.92(3) . ?
C16 C15 1.403(4) . ?
C15 C14 1.359(5) . ?
C15 H15 0.98(3) . ?
C3 C8 1.408(4) . ?
C3 C4 1.415(4) . ?
C3 C2 1.431(4) . ?
C23 O1 1.215(4) . ?
C23 C22 1.466(4) . ?
C23 C24 1.482(5) . ?
C22 C21 1.320(5) . ?
C22 H22 0.98(3) . ?
C21 H21 0.95(3) . ?
C2 C1 1.349(4) . ?
C2 H2 0.99(3) . ?
C14 C13 1.385(5) . ?
C14 H14 0.92(3) . ?
C8 C7 1.414(4) . ?
C1 C18 1.405(4) . ?
C1 H1 0.99(3) . ?
C13 C12 1.374(5) . ?
C13 H13 1.07(3) . ?
C12 H12 0.90(4) . ?
C7 C6 1.376(5) . ?
C7 H7 1.05(3) . ?
C5 C4 1.362(5) . ?
C5 C6 1.371(5) . ?
C5 H5 0.94(4) . ?
C6 H6 0.97(3) . ?
C4 H4 1.03(3) . ?
C24 H24B 1.01(4) . ?
C24 H24A 0.95(4) . ?
C24 H24C 1.03(5) . ?

loop_
_cod_related_entry_id
_cod_related_entry_database
_cod_related_entry_code
1 ChemSpider 30658468
